data_4318400
loop_
_publ_author_name
'R. Vaidhyanathan'
'Srinivasan Natarajan'
'C. N. R. Rao'

_publ_section_title
;
 Three-Dimensional Open-Framework Neodymium Oxalates with Organic
 Functional Groups Protruding in 12-Member Channels
;
_journal_name_full 'Inorganic Chemistry'
_journal_page_first 4496
_journal_page_last 4501
_journal_paper_doi 10.1021/ic020197r
_journal_volume 41
_journal_year 2002
_chemical_formula_sum 'C8 H15 N2 Nd O11'
_chemical_formula_weight 459.45
_chemical_name_systematic
;
  ?
;
_space_group_IT_number 14
_symmetry_cell_setting monoclinic
_symmetry_space_group_name_Hall '-P 2ybc'
_symmetry_space_group_name_H-M 'P 1 21/c 1'
_atom_sites_solution_hydrogens geom
_atom_sites_solution_primary direct
_atom_sites_solution_secondary difmap
_audit_creation_method SHELXL
_cell_angle_alpha 90.00
_cell_angle_beta 102.7350(10)
_cell_angle_gamma 90.00
_cell_formula_units_Z 4
_cell_length_a 9.0279(4)
_cell_length_b 18.1362(8)
_cell_length_c 8.5631(4)
_cell_measurement_temperature 293(2)
_cell_volume 1367.56(11)
_computing_cell_refinement 'Siemens XSCANS'
_computing_data_collection 'Siemens XSCANS'
_computing_data_reduction 'Siemens SHELXTL'
_computing_molecular_graphics 'Siemens SHELXTL'
_computing_publication_material 'Siemens SHELXTL'
_computing_structure_refinement 'SHELXL-93 (Sheldrick, 1993)'
_computing_structure_solution 'SHELXS-86 (Sheldrick, 1990)'
_diffrn_ambient_temperature 293(2)
_diffrn_measurement_device 'Siemens P4'
_diffrn_measurement_method '\w scans'
_diffrn_radiation_monochromator graphite
_diffrn_radiation_source 'fine-focus sealed tube'
_diffrn_radiation_type MoK\a
_diffrn_radiation_wavelength 0.71073
_diffrn_reflns_av_R_equivalents 0.0318
_diffrn_reflns_av_sigmaI/netI 0.0352
_diffrn_reflns_limit_h_max 9
_diffrn_reflns_limit_h_min -9
_diffrn_reflns_limit_k_max 20
_diffrn_reflns_limit_k_min -14
_diffrn_reflns_limit_l_max 9
_diffrn_reflns_limit_l_min -9
_diffrn_reflns_number 5652
_diffrn_reflns_theta_max 23.27
_diffrn_reflns_theta_min 2.25
_exptl_absorpt_coefficient_mu 3.848
_exptl_absorpt_correction_T_max 1.000000
_exptl_absorpt_correction_T_min 0.878246
_exptl_absorpt_correction_type SADABS
_exptl_crystal_density_diffrn 2.080
_exptl_crystal_F_000 808
_exptl_crystal_size_max 0.2
_exptl_crystal_size_mid 0.11
_exptl_crystal_size_min 0.08
_refine_diff_density_max 0.846
_refine_diff_density_min -0.621
_refine_diff_density_rms 0.195
_refine_ls_extinction_method none
_refine_ls_goodness_of_fit_all 1.112
_refine_ls_goodness_of_fit_obs 1.026
_refine_ls_matrix_type full
_refine_ls_number_parameters 209
_refine_ls_number_reflns 1959
_refine_ls_number_restraints 8
_refine_ls_restrained_S_all 1.124
_refine_ls_restrained_S_obs 1.041
_refine_ls_R_factor_all 0.0275
_refine_ls_R_factor_obs 0.0229
_refine_ls_shift/esd_max 0.000
_refine_ls_shift/esd_mean 0.000
_refine_ls_structure_factor_coef Fsqd
_refine_ls_weighting_details 'w=1/[\s^2^(Fo^2^)+(0.0267P)^2^+3.6124P] where P=(Fo^2^+2Fc^2^)/3'
_refine_ls_weighting_scheme calc
_refine_ls_wR_factor_all 0.0684
_refine_ls_wR_factor_obs 0.0599
_reflns_number_observed 1782
_reflns_number_total 1959
_reflns_observed_criterion >2sigma(I)
_cod_data_source_file ic020197r_1.cif
_cod_data_source_block junk
_cod_depositor_comments
;
The following automatic conversions were performed:

'_symmetry_cell_setting' value 'Monoclinic' changed to 'monoclinic'
according to the built-in table from CIF Core dictionary named
'cif_core.dic' version 2.4.1 from 2010-06-29.

Automatic conversion script
Id: cif_fix_values 1646 2011-03-28 12:23:43Z adriana 

The following automatic conversions were performed:

'_refine_ls_weighting_scheme' value 'calc
w=1/[\s^2^(Fo^2^)+(0.0267P)^2^+3.6124P] where P=(Fo^2^+2Fc^2^)/3' was
changed to 'calc'. New tag '_refine_ls_weighting_details' was
created. The value of the new tag was set to
'w=1/[\s^2^(Fo^2^)+(0.0267P)^2^+3.6124P] where P=(Fo^2^+2Fc^2^)/3'.

Automatic conversion script
Id: cif_fix_values 3143 2015-03-26 13:38:13Z robertas 
;
_cod_database_code 4318400

loop_
_symmetry_equiv_pos_as_xyz
'x, y, z'
'-x, y+1/2, -z+1/2'
'-x, -y, -z'
'x, -y-1/2, z-1/2'

loop_
_atom_site_aniso_label
_atom_site_aniso_U_11
_atom_site_aniso_U_22
_atom_site_aniso_U_33
_atom_site_aniso_U_23
_atom_site_aniso_U_13
_atom_site_aniso_U_12
Nd1 0.0228(2) 0.0165(2) 0.0227(2) -0.00032(11) 0.00296(12) 0.00093(11)
O1 0.034(2) 0.032(2) 0.022(2) -0.005(2) 0.002(2) 0.009(2)
O2 0.033(2) 0.029(2) 0.035(2) -0.007(2) 0.000(2) 0.009(2)
O3 0.031(2) 0.025(2) 0.032(2) 0.007(2) 0.000(2) -0.006(2)
O4 0.031(2) 0.033(2) 0.041(2) -0.014(2) -0.008(2) 0.007(2)
O5 0.028(2) 0.029(2) 0.034(2) 0.011(2) -0.004(2) -0.005(2)
O6 0.026(2) 0.027(2) 0.048(2) -0.007(2) 0.011(2) -0.003(2)
O7 0.027(2) 0.019(2) 0.045(2) 0.002(2) 0.004(2) 0.000(2)
O8 0.042(2) 0.030(2) 0.026(2) 0.007(2) 0.010(2) 0.013(2)
O9 0.042(3) 0.065(3) 0.031(2) 0.010(2) 0.011(2) 0.005(2)
C1 0.025(3) 0.022(3) 0.028(3) 0.000(2) 0.003(2) -0.003(2)
C2 0.030(3) 0.017(3) 0.032(3) 0.000(2) 0.007(3) 0.001(2)
C3 0.020(3) 0.026(3) 0.022(3) 0.000(2) 0.004(2) -0.004(2)
C4 0.023(3) 0.024(3) 0.021(3) 0.001(2) 0.001(2) 0.000(2)
C5 0.056(4) 0.061(5) 0.033(4) -0.001(3) 0.017(3) -0.014(4)
O100 0.051(3) 0.062(4) 0.090(4) 0.013(3) 0.011(3) 0.015(3)
N10 0.162(8) 0.062(5) 0.031(3) 0.004(3) -0.025(4) -0.014(5)
C11 0.056(11) 0.050(10) 0.083(12) 0.011(9) 0.020(9) -0.008(7)
C11A 0.040(11) 0.061(12) 0.048(10) 0.016(9) -0.007(8) -0.011(9)
C12 0.060(12) 0.113(19) 0.100(15) 0.003(12) 0.044(11) -0.045(12)
C12A 0.052(12) 0.057(13) 0.062(12) 0.005(9) 0.008(9) -0.013(9)
N11 0.042(4) 0.060(4) 0.092(5) -0.019(4) -0.002(3) -0.013(3)
C13 0.087(7) 0.075(6) 0.065(5) 0.003(4) 0.041(5) -0.013(5)

loop_
_atom_site_label
_atom_site_type_symbol
_atom_site_fract_x
_atom_site_fract_y
_atom_site_fract_z
_atom_site_U_iso_or_equiv
_atom_site_thermal_displace_type
_atom_site_occupancy
_atom_site_calc_flag
_atom_site_refinement_flags
_atom_site_disorder_group
Nd1 Nd 0.26854(3) 0.119235(14) 0.06426(3) 0.02100(13) Uani 1 d . .
O1 O 0.4879(4) 0.0409(2) 0.1806(4) 0.0298(9) Uani 1 d . .
O2 O 0.4164(4) 0.1866(2) 0.3027(4) 0.0334(9) Uani 1 d . .
O3 O 0.1476(4) 0.1745(2) -0.1972(4) 0.0302(9) Uani 1 d . .
O4 O 0.1433(4) 0.2324(2) 0.1346(5) 0.0376(10) Uani 1 d . .
O5 O 0.4207(4) 0.2186(2) -0.0288(5) 0.0322(9) Uani 1 d . .
O6 O 0.1899(4) -0.0129(2) -0.0041(5) 0.0329(9) Uani 1 d . .
O7 O -0.0099(4) 0.0960(2) 0.0038(5) 0.0311(9) Uani 1 d . .
O8 O 0.5969(4) -0.0647(2) 0.1357(4) 0.0322(9) Uani 1 d . .
O9 O 0.2022(5) 0.0627(3) 0.3077(5) 0.0457(11) Uani 1 d . .
C1 C 0.2036(6) 0.2690(3) 0.2536(6) 0.0254(12) Uani 1 d . .
C2 C 0.3621(6) 0.2430(3) 0.3512(6) 0.0260(12) Uani 1 d . .
C3 C 0.5249(6) -0.0070(3) 0.0913(6) 0.0231(12) Uani 1 d . .
C4 C 0.0574(6) -0.0313(3) -0.0027(6) 0.0230(12) Uani 1 d . .
C5 C 0.2723(8) 0.0537(4) 0.4485(8) 0.049(2) Uani 1 d . .
O100 O -0.2705(6) 0.1904(3) -0.0208(7) 0.0686(15) Uani 1 d . .
N10 N 0.2946(10) -0.0100(4) 0.5197(7) 0.092(3) Uani 1 d D .
C11 C 0.3087(15) -0.0752(7) 0.4168(17) 0.062(6) Uani 0.54(2) d PD .
C11A C 0.1789(16) -0.0742(7) 0.4693(14) 0.052(6) Uani 0.46(2) d PD .
C12 C 0.1637(19) -0.1187(8) 0.4248(15) 0.087(8) Uani 0.54(2) d PD .
C12A C 0.2629(17) -0.1205(7) 0.3663(20) 0.058(6) Uani 0.46(2) d PD .
N11 N 0.1659(7) -0.1864(3) 0.3168(9) 0.067(2) Uani 1 d D .
C13 C 0.1365(11) -0.1259(5) 0.5976(10) 0.072(3) Uani 1 d D .

loop_
_atom_type_symbol
_atom_type_description
_atom_type_scat_dispersion_real
_atom_type_scat_dispersion_imag
_atom_type_scat_source
C C 0.0033 0.0016 'International Tables Vol C Tables 4.2.6.8 and 6.1.1.4'
H H 0.0000 0.0000 'International Tables Vol C Tables 4.2.6.8 and 6.1.1.4'
N N 0.0061 0.0033 'International Tables Vol C Tables 4.2.6.8 and 6.1.1.4'
O O 0.0106 0.0060 'International Tables Vol C Tables 4.2.6.8 and 6.1.1.4'
Nd Nd -0.1943 3.0179 'International Tables Vol C Tables 4.2.6.8 and 6.1.1.4'

loop_
_geom_angle_atom_site_label_1
_geom_angle_atom_site_label_2
_geom_angle_atom_site_label_3
_geom_angle
_geom_angle_site_symmetry_1
_geom_angle_site_symmetry_3
_geom_angle_publ_flag
O1 Nd1 O3 138.98(12) . . ?
O1 Nd1 O4 138.42(12) . . ?
O3 Nd1 O4 75.57(13) . . ?
O1 Nd1 O7 132.25(12) . . ?
O3 Nd1 O7 69.91(12) . . ?
O4 Nd1 O7 72.33(13) . . ?
O1 Nd1 O2 73.39(12) . . ?
O3 Nd1 O2 126.19(12) . . ?
O4 Nd1 O2 65.61(12) . . ?
O7 Nd1 O2 125.87(13) . . ?
O1 Nd1 O5 95.48(12) . . ?
O3 Nd1 O5 65.40(12) . . ?
O4 Nd1 O5 78.05(14) . . ?
O7 Nd1 O5 131.01(12) . . ?
O2 Nd1 O5 71.09(13) . . ?
O1 Nd1 O9 75.31(13) . . ?
O3 Nd1 O9 141.04(13) . . ?
O4 Nd1 O9 86.04(14) . . ?
O7 Nd1 O9 71.87(14) . . ?
O2 Nd1 O9 72.73(14) . . ?
O5 Nd1 O9 143.80(14) . . ?
O1 Nd1 O8 65.28(12) . 3_655 ?
O3 Nd1 O8 74.11(12) . 3_655 ?
O4 Nd1 O8 143.78(13) . 3_655 ?
O7 Nd1 O8 114.20(13) . 3_655 ?
O2 Nd1 O8 119.90(13) . 3_655 ?
O5 Nd1 O8 71.61(13) . 3_655 ?
O9 Nd1 O8 130.18(14) . 3_655 ?
O1 Nd1 O6 72.97(12) . . ?
O3 Nd1 O6 97.41(12) . . ?
O4 Nd1 O6 136.03(13) . . ?
O7 Nd1 O6 64.71(12) . . ?
O2 Nd1 O6 136.40(13) . . ?
O5 Nd1 O6 138.99(13) . . ?
O9 Nd1 O6 72.52(14) . . ?
O8 Nd1 O6 67.81(12) 3_655 . ?
C3 O1 Nd1 116.9(3) . . ?
C2 O2 Nd1 119.7(3) . . ?
C1 O3 Nd1 120.2(3) 4_565 . ?
C1 O4 Nd1 120.2(3) . . ?
C2 O5 Nd1 119.9(3) 4_565 . ?
C4 O6 Nd1 118.3(3) . . ?
C4 O7 Nd1 119.3(3) 3 . ?
C3 O8 Nd1 114.9(3) . 3_655 ?
C5 O9 Nd1 134.1(4) . . ?
O4 C1 O3 125.3(5) . 4_566 ?
O4 C1 C2 117.6(5) . . ?
O3 C1 C2 117.1(5) 4_566 . ?
O2 C2 O5 127.0(5) . 4_566 ?
O2 C2 C1 116.8(5) . . ?
O5 C2 C1 116.2(5) 4_566 . ?
O8 C3 O1 126.1(5) . . ?
O8 C3 C3 117.5(6) . 3_655 ?
O1 C3 C3 116.4(6) . 3_655 ?
O6 C4 O7 125.6(5) . 3 ?
O6 C4 C4 117.1(6) . 3 ?
O7 C4 C4 117.4(6) 3 3 ?
O9 C5 N10 124.4(7) . . ?
C5 N10 C11 116.7(8) . . ?
C5 N10 C11A 120.5(7) . . ?
C11 N10 C11A 52.2(8) . . ?
C12A C11 C11A 81.1(12) . . ?
C12A C11 N10 147.4(16) . . ?
C11A C11 N10 66.3(7) . . ?
C12A C11 C12 46.3(12) . . ?
C11A C11 C12 35.1(7) . . ?
N10 C11 C12 101.2(8) . . ?
C12 C11A C11 84.7(15) . . ?
C12 C11A C12A 46.1(12) . . ?
C11 C11A C12A 39.0(6) . . ?
C12 C11A C13 73.5(9) . . ?
C11 C11A C13 126.6(13) . . ?
C12A C11A C13 107.8(11) . . ?
C12 C11A N10 145.6(19) . . ?
C11 C11A N10 61.5(6) . . ?
C12A C11A N10 100.5(8) . . ?
C13 C11A N10 120.6(9) . . ?
C11A C12 C12A 98.9(13) . . ?
C11A C12 N11 163.5(13) . . ?
C12A C12 N11 65.9(7) . . ?
C11A C12 C11 60.2(13) . . ?
C12A C12 C11 39.1(7) . . ?
N11 C12 C11 105.0(8) . . ?
C11A C12 C13 73.2(9) . . ?
C12A C12 C13 137.1(18) . . ?
N11 C12 C13 121.9(10) . . ?
C11 C12 C13 113.5(10) . . ?
C11 C12A C12 94.6(14) . . ?
C11 C12A N11 165.3(18) . . ?
C12 C12A N11 70.8(8) . . ?
C11 C12A C11A 60.0(12) . . ?
C12 C12A C11A 35.0(7) . . ?
N11 C12A C11A 105.6(10) . . ?
C12A N11 C12 43.3(8) . . ?
C11A C13 C12 33.3(6) . . ?

loop_
_geom_bond_atom_site_label_1
_geom_bond_atom_site_label_2
_geom_bond_distance
_geom_bond_site_symmetry_2
_geom_bond_publ_flag
Nd1 O1 2.462(4) . ?
Nd1 O3 2.477(4) . ?
Nd1 O4 2.480(4) . ?
Nd1 O7 2.488(4) . ?
Nd1 O2 2.498(4) . ?
Nd1 O5 2.500(4) . ?
Nd1 O9 2.511(4) . ?
Nd1 O8 2.511(4) 3_655 ?
Nd1 O6 2.531(4) . ?
O1 C3 1.251(6) . ?
O2 C2 1.245(6) . ?
O3 C1 1.255(6) 4_565 ?
O4 C1 1.237(6) . ?
O5 C2 1.257(6) 4_565 ?
O6 C4 1.245(6) . ?
O7 C4 1.249(6) 3 ?
O8 C3 1.246(6) . ?
O8 Nd1 2.511(4) 3_655 ?
O9 C5 1.243(8) . ?
C1 O3 1.255(6) 4_566 ?
C1 C2 1.562(8) . ?
C2 O5 1.257(6) 4_566 ?
C3 C3 1.550(10) 3_655 ?
C4 O7 1.249(6) 3 ?
C4 C4 1.545(10) 3 ?
C5 N10 1.300(10) . ?
N10 C11 1.497(9) . ?
N10 C11A 1.560(9) . ?
C11 C12A 0.977(13) . ?
C11 C11A 1.35(2) . ?
C11 C12 1.543(10) . ?
C11A C12 0.89(2) . ?
C11A C12A 1.534(10) . ?
C11A C13 1.556(9) . ?
C12 C12A 1.12(2) . ?
C12 N11 1.540(9) . ?
C12 C13 1.559(9) . ?
C12A N11 1.488(9) . ?
